data_1559972
loop_
_publ_author_name
'OSMAN, Uwaisulqarni M.'
'SILVARAJOO, Sharmili'
'BHAT, Irshad Ul Haq'
'RAZALI, Mohd Hasmizam'
'ROZAINI, Mohd Zul Helmi'
'RAVOOF, Thahira Begum S. A.'

_publ_section_title
;
 Crystal Structure of
 (&lt;i&gt;Z&lt;/i&gt;)-4-[4-Fluorophenyl]thiosemicarbazide&lt;sup&gt;4&lt;/sup&gt;
;
_journal_issue 0
_journal_name_full 'X-ray Structure Analysis Online'
_journal_page_first 49
_journal_page_last 50
_journal_paper_doi 10.2116/xraystruct.36.49
_journal_volume 36
_journal_year 2020
_chemical_formula_moiety 'C7 H8 F N3 S'
_chemical_formula_sum 'C7 H8 F N3 S'
_chemical_formula_weight 185.22
_space_group_IT_number 14
_space_group_name_Hall '-P 2ybc'
_space_group_name_H-M_alt 'P 1 21/c 1'
_symmetry_cell_setting monoclinic
_symmetry_space_group_name_H-M 'P 1 21/c 1'
_atom_sites_solution_hydrogens geom
_atom_sites_solution_primary direct
_atom_sites_solution_secondary difmap
_audit_creation_method SHELXL-97
_cell_angle_alpha 90.00
_cell_angle_beta 90.063(2)
_cell_angle_gamma 90.00
_cell_formula_units_Z 4
_cell_length_a 12.1056(8)
_cell_length_b 5.5177(4)
_cell_length_c 12.5617(8)
_cell_measurement_reflns_used 31269
_cell_measurement_temperature 293(2)
_cell_measurement_theta_max 0.962
_cell_measurement_theta_min 0.872
_cell_volume 839.06(10)
_computing_cell_refinement 'SAINT (Bruker, 2009)'
_computing_data_collection 'APEX2 (Bruker, 2009)'
_computing_data_reduction SAINT
_computing_molecular_graphics SHELXTL
_computing_publication_material
;
SHELXTL, PLATON (Spek, 2009)
;
_computing_structure_refinement 'SHELXL-97 (Sheldrick, 1997)'
_computing_structure_solution 'SHELXTL (Sheldrick, 2008)'
_diffrn_ambient_temperature 293(2)
_diffrn_measured_fraction_theta_full 0.998
_diffrn_measured_fraction_theta_max 0.998
_diffrn_measurement_device_type
;
Bruker SMART APEXII Duo CCD area-detector diffractometer 
;
_diffrn_measurement_method '\f and \w scans'
_diffrn_radiation_monochromator graphite
_diffrn_radiation_source 'fine-focus sealed tube'
_diffrn_radiation_type MoK\a
_diffrn_radiation_wavelength 0.71073
_diffrn_reflns_av_R_equivalents 0.0589
_diffrn_reflns_av_sigmaI/netI 0.0287
_diffrn_reflns_limit_h_max 17
_diffrn_reflns_limit_h_min -17
_diffrn_reflns_limit_k_max 7
_diffrn_reflns_limit_k_min -7
_diffrn_reflns_limit_l_max 17
_diffrn_reflns_limit_l_min -17
_diffrn_reflns_number 31269
_diffrn_reflns_theta_full 30.27
_diffrn_reflns_theta_max 30.27
_diffrn_reflns_theta_min 1.68
_exptl_absorpt_coefficient_mu 0.347
_exptl_absorpt_correction_T_max 0.962
_exptl_absorpt_correction_T_min 0.872
_exptl_absorpt_correction_type multi-scan
_exptl_absorpt_process_details '(<i>SADABS</i>; Bruker, 2009)'
_exptl_crystal_colour colourless
_exptl_crystal_density_diffrn 1.466
_exptl_crystal_density_method 'not measured'
_exptl_crystal_description plate
_exptl_crystal_F_000 384
_exptl_crystal_size_max 0.394
_exptl_crystal_size_mid 0.384
_exptl_crystal_size_min 0.112
_refine_diff_density_max 0.335
_refine_diff_density_min -0.254
_refine_diff_density_rms 0.045
_refine_ls_extinction_method none
_refine_ls_goodness_of_fit_ref 1.044
_refine_ls_hydrogen_treatment mixed
_refine_ls_matrix_type full
_refine_ls_number_parameters 125
_refine_ls_number_reflns 2495
_refine_ls_number_restraints 0
_refine_ls_restrained_S_all 1.044
_refine_ls_R_factor_all 0.0946
_refine_ls_R_factor_gt 0.0549
_refine_ls_shift/su_max 0.000
_refine_ls_shift/su_mean 0.000
_refine_ls_structure_factor_coef Fsqd
_refine_ls_weighting_details 'calc w=1/[\s^2^(Fo^2^)+(0.0520P)^2^+0.3405P] where P=(Fo^2^+2Fc^2^)/3'
_refine_ls_weighting_scheme calc
_refine_ls_wR_factor_gt 0.1196
_refine_ls_wR_factor_ref 0.1377
_reflns_number_gt 1567
_reflns_number_total 2495
_reflns_threshold_expression >2sigma(I)
_cod_data_source_file 36_49_1.txt
_cod_data_source_block shelxl
_cod_depositor_comments
;
The following automatic conversions were performed:

data item '_symmetry_cell_setting' value 'Monoclinic' was changed to
'monoclinic' in accordance with the
/home/data/users/saulius/crontab/automatic-downloads/current/J-STAGE/lib/dictionaries/cif_core.dic
dictionary named 'cif_core.dic' version 2.4.2 last updated on
2011-04-26.

Automatic conversion script
Id: cif_fix_values 7556 2019-12-06 15:28:31Z antanas 
;
_cod_original_sg_symbol_H-M P21/c
_cod_database_code 1559972

loop_
_symmetry_equiv_pos_as_xyz
'x, y, z'
'-x, y+1/2, -z+1/2'
'-x, -y, -z'
'x, -y-1/2, z-1/2'

loop_
_atom_site_label
_atom_site_type_symbol
_atom_site_fract_x
_atom_site_fract_y
_atom_site_fract_z
_atom_site_U_iso_or_equiv
_atom_site_adp_type
_atom_site_occupancy
_atom_site_symmetry_multiplicity
_atom_site_calc_flag
_atom_site_refinement_flags
_atom_site_disorder_assembly
_atom_site_disorder_group
F1 F 0.46235(13) 0.2563(3) 0.97983(11) 0.0765(5) Uani 1 1 d . . .
S1 S 0.09416(6) 0.00138(12) 0.64632(5) 0.0691(3) Uani 1 1 d . . .
N1 N 0.22803(15) 0.3735(4) 0.60978(15) 0.0520(5) Uani 1 1 d . . .
N2 N 0.09956(16) 0.2991(4) 0.48420(14) 0.0507(5) Uani 1 1 d . . .
N3 N 0.14265(17) 0.4938(4) 0.42502(16) 0.0533(5) Uani 1 1 d . . .
C1 C 0.35595(17) 0.1446(4) 0.71844(16) 0.0486(5) Uani 1 1 d . . .
H1A H 0.3625 0.0313 0.6640 0.058 Uiso 1 1 calc R . .
C2 C 0.41532(17) 0.1155(4) 0.81110(17) 0.0503(5) Uani 1 1 d . . .
H2A H 0.4619 -0.0169 0.8203 0.060 Uiso 1 1 calc R . .
C3 C 0.40423(18) 0.2849(4) 0.88876(17) 0.0504(5) Uani 1 1 d . . .
C4 C 0.3376(2) 0.4823(4) 0.87860(18) 0.0576(6) Uani 1 1 d . . .
H4A H 0.3324 0.5966 0.9328 0.069 Uiso 1 1 calc R . .
C5 C 0.27801(19) 0.5080(4) 0.78565(18) 0.0531(5) Uani 1 1 d . . .
H5A H 0.2312 0.6402 0.7770 0.064 Uiso 1 1 calc R . .
C6 C 0.28739(16) 0.3399(4) 0.70621(15) 0.0430(5) Uani 1 1 d . . .
C7 C 0.14468(16) 0.2361(4) 0.57635(15) 0.0430(5) Uani 1 1 d . . .
H1N1 H 0.237(2) 0.495(5) 0.575(2) 0.070(8) Uiso 1 1 d . . .
H1N2 H 0.050(2) 0.211(4) 0.4588(19) 0.063(7) Uiso 1 1 d . . .
H1N3 H 0.159(2) 0.438(5) 0.361(2) 0.075(9) Uiso 1 1 d . . .
H2N3 H 0.092(2) 0.607(5) 0.420(2) 0.074(9) Uiso 1 1 d . . .

loop_
_atom_site_aniso_label
_atom_site_aniso_U_11
_atom_site_aniso_U_22
_atom_site_aniso_U_33
_atom_site_aniso_U_23
_atom_site_aniso_U_13
_atom_site_aniso_U_12
F1 0.0924(11) 0.0784(10) 0.0585(8) 0.0045(7) -0.0398(7) -0.0014(8)
S1 0.0804(5) 0.0731(4) 0.0536(4) 0.0180(3) -0.0315(3) -0.0305(3)
N1 0.0572(11) 0.0516(11) 0.0472(10) 0.0111(9) -0.0192(8) -0.0111(9)
N2 0.0511(10) 0.0596(11) 0.0415(9) 0.0042(8) -0.0143(8) -0.0073(9)
N3 0.0571(11) 0.0617(12) 0.0410(10) 0.0088(9) -0.0024(8) 0.0028(10)
C1 0.0497(11) 0.0500(12) 0.0459(11) -0.0062(9) -0.0051(9) 0.0006(10)
C2 0.0440(11) 0.0510(12) 0.0558(12) 0.0036(10) -0.0093(9) 0.0032(9)
C3 0.0503(12) 0.0557(12) 0.0451(11) 0.0064(10) -0.0157(9) -0.0093(10)
C4 0.0731(15) 0.0505(12) 0.0492(12) -0.0096(10) -0.0146(11) 0.0002(11)
C5 0.0584(13) 0.0450(11) 0.0557(13) -0.0005(10) -0.0146(10) 0.0047(10)
C6 0.0406(10) 0.0471(11) 0.0414(10) 0.0048(9) -0.0098(8) -0.0069(9)
C7 0.0444(10) 0.0482(11) 0.0365(10) -0.0017(8) -0.0081(8) 0.0014(9)

loop_
_atom_type_symbol
_atom_type_description
_atom_type_scat_dispersion_real
_atom_type_scat_dispersion_imag
_atom_type_scat_source
C C 0.0033 0.0016 'International Tables Vol C Tables 4.2.6.8 and 6.1.1.4'
H H 0.0000 0.0000 'International Tables Vol C Tables 4.2.6.8 and 6.1.1.4'
S S 0.1246 0.1234 'International Tables Vol C Tables 4.2.6.8 and 6.1.1.4'
N N 0.0061 0.0033 'International Tables Vol C Tables 4.2.6.8 and 6.1.1.4'
F F 0.0171 0.0103 'International Tables Vol C Tables 4.2.6.8 and 6.1.1.4'

loop_
_geom_angle_atom_site_label_1
_geom_angle_atom_site_label_2
_geom_angle_atom_site_label_3
_geom_angle
_geom_angle_site_symmetry_1
_geom_angle_site_symmetry_3
_geom_angle_publ_flag
C7 N1 C6 125.32(19) . . ?
C7 N1 H1N1 114.1(19) . . ?
C6 N1 H1N1 119.8(19) . . ?
C7 N2 N3 120.60(18) . . ?
C7 N2 H1N2 118.3(17) . . ?
N3 N2 H1N2 120.7(17) . . ?
N2 N3 H1N3 107.4(18) . . ?
N2 N3 H2N3 109.0(18) . . ?
H1N3 N3 H2N3 110(2) . . ?
C6 C1 C2 120.18(19) . . ?
C6 C1 H1A 119.9 . . ?
C2 C1 H1A 119.9 . . ?
C3 C2 C1 118.4(2) . . ?
C3 C2 H2A 120.8 . . ?
C1 C2 H2A 120.8 . . ?
F1 C3 C2 118.4(2) . . ?
F1 C3 C4 118.7(2) . . ?
C2 C3 C4 122.9(2) . . ?
C3 C4 C5 118.1(2) . . ?
C3 C4 H4A 121.0 . . ?
C5 C4 H4A 121.0 . . ?
C6 C5 C4 120.3(2) . . ?
C6 C5 H5A 119.9 . . ?
C4 C5 H5A 119.9 . . ?
C5 C6 C1 120.20(18) . . ?
C5 C6 N1 119.46(19) . . ?
C1 C6 N1 120.32(19) . . ?
N2 C7 N1 115.97(19) . . ?
N2 C7 S1 120.59(16) . . ?
N1 C7 S1 123.40(15) . . ?

loop_
_geom_bond_atom_site_label_1
_geom_bond_atom_site_label_2
_geom_bond_distance
_geom_bond_site_symmetry_2
_geom_bond_publ_flag
F1 C3 1.352(2) . ?
S1 C7 1.681(2) . ?
N1 C7 1.330(3) . ?
N1 C6 1.420(2) . ?
N1 H1N1 0.81(3) . ?
N2 C7 1.326(2) . ?
N2 N3 1.407(3) . ?
N2 H1N2 0.84(2) . ?
N3 H1N3 0.88(3) . ?
N3 H2N3 0.88(3) . ?
C1 C6 1.369(3) . ?
C1 C2 1.377(3) . ?
C1 H1A 0.9300 . ?
C2 C3 1.358(3) . ?
C2 H2A 0.9300 . ?
C3 C4 1.361(3) . ?
C4 C5 1.379(3) . ?
C4 H4A 0.9300 . ?
C5 C6 1.367(3) . ?
C5 H5A 0.9300 . ?

loop_
_geom_hbond_atom_site_label_D
_geom_hbond_atom_site_label_H
_geom_hbond_atom_site_label_A
_geom_hbond_distance_DH
_geom_hbond_distance_HA
_geom_hbond_distance_DA
_geom_hbond_angle_DHA
_geom_hbond_site_symmetry_A
N2 H1N2 S1 0.84(2) 2.48(3) 3.306(2) 169(2) 3_556
N3 H1N3 S1 0.88(3) 2.83(3) 3.549(2) 140(2) 4_565
N1 H1N1 N3 0.81(3) 2.21(3) 2.625(3) 113(2) .

loop_
_geom_torsion_atom_site_label_1
_geom_torsion_atom_site_label_2
_geom_torsion_atom_site_label_3
_geom_torsion_atom_site_label_4
_geom_torsion
_geom_torsion_site_symmetry_1
_geom_torsion_site_symmetry_2
_geom_torsion_site_symmetry_3
_geom_torsion_site_symmetry_4
_geom_torsion_publ_flag
C6 C1 C2 C3 -0.3(3) . . . . ?
C1 C2 C3 F1 179.91(19) . . . . ?
C1 C2 C3 C4 -0.4(3) . . . . ?
F1 C3 C4 C5 -179.4(2) . . . . ?
C2 C3 C4 C5 0.9(4) . . . . ?
C3 C4 C5 C6 -0.7(3) . . . . ?
C4 C5 C6 C1 0.1(3) . . . . ?
C4 C5 C6 N1 -178.0(2) . . . . ?
C2 C1 C6 C5 0.4(3) . . . . ?
C2 C1 C6 N1 178.52(19) . . . . ?
C7 N1 C6 C5 -112.3(3) . . . . ?
C7 N1 C6 C1 69.6(3) . . . . ?
N3 N2 C7 N1 2.8(3) . . . . ?
N3 N2 C7 S1 -179.24(17) . . . . ?
C6 N1 C7 N2 179.5(2) . . . . ?
C6 N1 C7 S1 1.6(3) . . . . ?
